data_2003265
loop_
_publ_author_name
'Kirchner, K.'
'Schmid, R.'
'Mereiter, K.'

_publ_section_title
;
 [Ru(\h^5^-C~5~H~5~)(\h^4^-C~5~H~4~O){As(CH~3~)~3~}]PF~6~ and
 [Ru(\h^5^-C~5~H~5~)(\h^4^-C~5~H~4~O){As(C~6~H~5~)~3~}]PF~6~
;
_journal_issue 3
_journal_name_full 'Acta Crystallographica Section C'
_journal_page_first 361
_journal_page_last 364
_journal_paper_doi 10.1107/S0108270194005688
_journal_volume 51
_journal_year 1995
_chemical_formula_sum 'C13 H18 As F6 O P Ru'
_chemical_formula_weight 511.24
_symmetry_cell_setting monoclinic
_symmetry_space_group_name_H-M 'P 1 21/c 1'
_atom_type_scat_source International_Tables_Vol_IV_Table_2.2B
_audit_creation_method from_xtal_archive_file_using_CIFIO
_cell_angle_alpha 90.00000
_cell_angle_beta 93.84(1)
_cell_angle_gamma 90.00000
_cell_formula_units_Z 4
_cell_length_a 8.421(2)
_cell_length_b 11.421(2)
_cell_length_c 17.431(4)
_cell_measurement_reflns_used 25
_cell_measurement_temperature 294
_cell_measurement_theta_max 26
_cell_measurement_theta_min 14
_cell_volume 1672.7(6)
_diffrn_measurement_device 'Philips PW1100 diffractometer'
_diffrn_measurement_method \q/2\q
_diffrn_radiation_type 'Mo K\a'
_diffrn_radiation_wavelength .71069
_diffrn_reflns_av_R_equivalents 0.011
_diffrn_reflns_limit_h_max 10
_diffrn_reflns_limit_h_min 0
_diffrn_reflns_limit_k_max 14
_diffrn_reflns_limit_k_min 0
_diffrn_reflns_limit_l_max 22
_diffrn_reflns_limit_l_min -22
_diffrn_reflns_number 4087
_diffrn_reflns_theta_max 27
_diffrn_standards_decay_% 1.2
_diffrn_standards_interval_time 120
_diffrn_standards_number 3
_exptl_absorpt_coefficient_mu 3.03
_exptl_absorpt_correction_T_max 0.52
_exptl_absorpt_correction_T_min 0.46
_exptl_absorpt_correction_type 'by Gaussian integration from crystal shape'
_exptl_crystal_colour yellow
_exptl_crystal_density_diffrn 2.030
_exptl_crystal_description prism
_exptl_crystal_size_max 0.50
_exptl_crystal_size_mid 0.33
_exptl_crystal_size_min 0.22
_refine_diff_density_max 0.45
_refine_diff_density_min -0.59
_refine_ls_extinction_coef 'x = 0.00204(7)'
_refine_ls_extinction_method 'SHELX76 (Sheldrick, 1976)'
_refine_ls_goodness_of_fit_obs 1.31
_refine_ls_hydrogen_treatment 'H-atom positions refined with riding model (C'
_refine_ls_number_parameters 232
_refine_ls_number_reflns 2888
_refine_ls_R_factor_obs 0.026
_refine_ls_shift/esd_max <0.01
_refine_ls_structure_factor_coef F
_refine_ls_weighting_details w=[\s^2^(F~o~)+0.0002F~o~^2^]
_refine_ls_weighting_scheme calc
_refine_ls_wR_factor_obs 0.030
_reflns_number_observed 2888
_reflns_number_total 3657
_reflns_observed_criterion '[F~o~ > 6\s(F~o~)]'
_cod_data_source_file ka1055.cif
_cod_data_source_block I
_cod_depositor_comments
;
The following automatic conversions were performed:

'_refine_ls_weighting_scheme' value 'w=[\s^2^(F~o~)+0.0002F~o~^2^]'
was changed to 'calc'. New tag '_refine_ls_weighting_details' was
created. The value of the new tag was set to
'w=[\s^2^(F~o~)+0.0002F~o~^2^]'.

Automatic conversion script
Id: cif_fix_values 3143 2015-03-26 13:38:13Z robertas 
;
_cod_original_sg_symbol_H-M 'P 21/c'
_cod_database_code 2003265

loop_
_atom_site_aniso_label
_atom_site_aniso_U_11
_atom_site_aniso_U_12
_atom_site_aniso_U_13
_atom_site_aniso_U_22
_atom_site_aniso_U_23
_atom_site_aniso_U_33
Ru .0331(1) -.0038(1) .0021(1) .0307(1) .0007(1) .0364(1)
C(1) .042(2) -.015(2) -.008(2) .063(2) .005(2) .052(2)
C(2) .035(2) -.006(2) .007(2) .048(2) .001(2) .072(2)
C(3) .049(2) -.017(2) .012(2) .048(2) .002(2) .051(2)
C(4) .055(2) -.010(2) .002(2) .032(2) .004(2) .067(2)
C(5) .054(2) -.015(2) .007(2) .048(2) -.015(2) .055(2)
C(6) .051(2) -.021(2) -.011(2) .059(2) -.001(2) .061(2)
C(7) .065(2) -.010(2) .006(2) .044(2) -.017(2) .075(3)
C(8) .080(3) -.031(3) .015(2) .079(3) -.033(2) .060(3)
C(9) .096(3) -.046(3) -.018(2) .088(3) .008(2) .041(2)
C(10) .053(2) -.014(2) -.016(2) .059(3) .012(2) .066(3)
O .057(2) -.038(2) -.002(2) .081(2) .012(2) .096(2)
As .0405(2) .0051(1) .0101(1) .0404(2) .0087(1) .0458(2)
C(11) .090(3) .003(3) .015(2) .088(3) -.002(2) .047(2)
C(12) .055(2) .019(2) .033(2) .077(3) .025(3) .098(3)
C(13) .074(3) .005(2) .017(2) .054(2) .029(2) .081(3)
P .0520(5) .0022(4) .0071(4) .0481(5) .0037(4) .0417(5)
F(1) .087(2) .053(2) -.010(2) .129(3) .004(2) .119(2)
F(2) .070(2) .032(2) -.004(1) .113(2) -.006(2) .086(2)
F(3) .160(5) -.045(3) -.061(5) .068(2) .025(4) .212(7)
F(4) .139(5) .056(4) .017(2) .196(6) .007(3) .043(2)
F(5) .160(5) -.045(3) -.061(5) .068(2) .025(4) .212(7)
F(6) .139(5) .056(4) .017(2) .196(6) .007(3) .043(2)
F(3') .083(5) .008(6) -.003(5) .125(8) -.094(7) .129(8)
F(4') .116(7) -.010(5) .055(6) .120(8) .068(6) .120(8)
F(5') .083(5) .008(6) -.003(5) .125(8) -.094(7) .129(8)
F(6') .116(7) -.010(5) .055(6) .120(8) .068(6) .120(8)

loop_
_atom_site_label
_atom_site_fract_x
_atom_site_fract_y
_atom_site_fract_z
_atom_site_U_iso_or_equiv
_atom_site_thermal_displace_type
Ru .29625(3) .39181(2) .23899(1) .0334(1) Uani
C(1) .5041(4) .4439(3) .3139(2) .053(2) Uani
C(2) .5577(4) .4148(3) .2426(2) .051(2) Uani
C(3) .4863(4) .4920(3) .1876(2) .049(2) Uani
C(4) .3879(4) .5713(3) .2252(2) .051(2) Uani
C(5) .3977(4) .5423(3) .3030(2) .052(2) Uani
C(6) .0505(4) .2561(3) .2075(2) .057(2) Uani
C(7) .2140(5) .2140(3) .1978(2) .061(2) Uani
C(8) .2776(6) .2793(4) .1401(2) .073(3) Uani
C(9) .1790(6) .3784(4) .1268(2) .076(3) Uani
C(10) .0556(5) .3753(3) .1768(2) .060(2) Uani
O -.0577(3) .2066(3) .2376(2) .078(2) Uani
As .16705(4) .34955(3) .36042(2) .0419(2) Uani
C(11) .2632(6) .4145(4) .4556(2) .074(3) Uani
C(12) -.0448(5) .4151(4) .3622(3) .076(3) Uani
C(13) .1526(5) .1880(3) .3907(3) .069(3) Uani
P .7063(1) .30149(8) .01187(5) .0471(5) Uani
F(1) .5433(3) .3669(3) -.0064(2) .112(2) Uani
F(2) .8680(3) .2348(2) .0307(1) .090(2) Uani
F(3) .626(1) .1771(5) .0024(7) .150(4) Uani
F(4) .734(1) .2997(9) -.0753(3) .126(4) Uani
F(5) .793(1) .4172(5) .0233(7) .150(4) Uani
F(6) .6864(9) .2956(9) .1003(3) .126(4) Uani
F(3') .657(1) .215(1) -.0518(9) .113(7) Uani
F(4') .788(2) .376(1) -.047(1) .116(7) Uani
F(5') .742(1) .395(1) .0761(9) .113(7) Uani
F(6') .610(1) .236(1) .0664(9) .116(7) Uani
H(1) .5328 .4054 .3618 .069 Uiso
H(2) .6307 .3529 .2326 .068 Uiso
H(3) .5016 .4911 .1335 .064 Uiso
H(4) .3259 .6336 .2014 .068 Uiso
H(5) .3432 .5811 .3424 .069 Uiso
H(7) .2671 .1519 .2264 .080 Uiso
H(8) .3712 .2606 .1140 .097 Uiso
H(9) .1942 .4384 .0894 .098 Uiso
H(10) -.0126 .4392 .1887 .080 Uiso
H(11a) .2514 .4981 .4567 .098 Uiso
H(11b) .3722 .3942 .4689 .098 Uiso
H(11c) .1964 .3797 .4919 .098 Uiso
H(12a) -.1084 .3821 .3199 .098 Uiso
H(12b) -.0318 .4976 .3539 .098 Uiso
H(12c) -.0967 .4029 .4089 .098 Uiso
H(13a) .0992 .1365 .3538 .098 Uiso
H(13b) .1001 .1854 .4379 .098 Uiso
H(13c) .2612 .1634 .4001 .098 Uiso

loop_
_geom_angle_atom_site_label_1
_geom_angle_atom_site_label_2
_geom_angle_atom_site_label_3
_geom_angle
_geom_angle_publ_flag
C(1) Ru C(2) 36.80(10) no
C(1) Ru C(3) 61.90(10) no
C(1) Ru C(4) 62.80(10) no
C(1) Ru C(5) 38.40(10) no
C(1) Ru C(6) 150.90(10) no
C(1) Ru C(7) 130.60(10) no
C(1) Ru C(8) 130.7(2) no
C(1) Ru C(9) 149.9(2) no
C(1) Ru C(10) 165.90(10) no
C(1) Ru As 85.60(10) no
C(2) Ru C(3) 37.10(10) no
C(2) Ru C(4) 62.60(10) no
C(2) Ru C(5) 62.60(10) no
C(2) Ru C(6) 148.00(10) no
C(2) Ru C(7) 113.60(10) no
C(2) Ru C(8) 96.5(2) no
C(2) Ru C(9) 115.6(2) no
C(2) Ru C(10) 152.70(10) no
C(2) Ru As 119.30(10) no
C(3) Ru C(4) 37.40(10) no
C(3) Ru C(5) 62.00(10) no
C(3) Ru C(6) 143.90(10) no
C(3) Ru C(7) 123.70(10) no
C(3) Ru C(8) 90.0(2) no
C(3) Ru C(9) 88.2(2) no
C(3) Ru C(10) 120.30(10) no
C(3) Ru As 144.67(9) no
C(4) Ru C(5) 36.90(10) no
C(4) Ru C(6) 143.60(10) no
C(4) Ru C(7) 154.90(10) no
C(4) Ru C(8) 118.4(2) no
C(4) Ru C(9) 96.3(2) no
C(4) Ru C(10) 109.70(10) no
C(4) Ru As 116.60(10) no
C(5) Ru C(6) 148.00(10) no
C(5) Ru C(7) 166.60(10) no
C(5) Ru C(8) 152.0(2) no
C(5) Ru C(9) 131.5(2) no
C(5) Ru C(10) 128.40(10) no
C(5) Ru As 84.10(10) no
C(6) Ru C(7) 34.40(10) no
C(6) Ru C(8) 57.5(2) no
C(6) Ru C(9) 57.0(2) no
C(6) Ru C(10) 34.00(10) no
C(6) Ru As 71.25(8) no
C(7) Ru C(8) 36.7(2) no
C(7) Ru C(9) 61.9(2) no
C(7) Ru C(10) 61.30(10) no
C(7) Ru As 87.30(10) no
C(8) Ru C(9) 38.5(2) no
C(8) Ru C(10) 63.0(2) no
C(8) Ru As 123.60(10) no
C(9) Ru C(10) 37.2(2) no
C(9) Ru As 124.20(10) no
C(10) Ru As 87.80(10) no
Ru C(1) C(2) 72.4(2) no
Ru C(1) C(5) 70.7(2) no
C(2) C(1) C(5) 107.7(3) yes
Ru C(2) C(1) 70.8(2) no
Ru C(2) C(3) 71.1(2) no
C(1) C(2) C(3) 108.0(3) yes
Ru C(3) C(2) 71.8(2) no
Ru C(3) C(4) 71.4(2) no
C(2) C(3) C(4) 108.8(3) yes
Ru C(4) C(3) 71.1(2) no
Ru C(4) C(5) 70.8(2) no
C(3) C(4) C(5) 107.4(3) yes
Ru C(5) C(1) 70.9(2) no
Ru C(5) C(4) 72.3(2) no
C(1) C(5) C(4) 108.0(3) yes
Ru C(6) C(7) 59.1(2) no
Ru C(6) C(10) 58.9(2) no
Ru C(6) O 142.0(3) no
C(7) C(6) C(10) 102.1(3) yes
C(7) C(6) O 128.8(4) yes
C(10) C(6) O 129.0(4) yes
Ru C(7) C(6) 86.5(2) no
Ru C(7) C(8) 67.7(2) no
C(6) C(7) C(8) 108.4(3) yes
Ru C(8) C(7) 75.6(2) no
Ru C(8) C(9) 70.3(2) no
C(7) C(8) C(9) 107.4(4) yes
Ru C(9) C(8) 71.2(2) no
Ru C(9) C(10) 75.4(2) no
C(8) C(9) C(10) 109.2(4) yes
Ru C(10) C(6) 87.1(2) no
Ru C(10) C(9) 67.3(2) no
C(6) C(10) C(9) 107.0(3) yes
Ru As C(11) 118.10(10) yes
Ru As C(12) 113.20(10) yes
Ru As C(13) 117.30(10) yes
C(11) As C(12) 99.8(2) yes
C(11) As C(13) 99.3(2) yes
C(12) As C(13) 106.9(2) yes
As C(11) H(11a) 111.0 no
As C(11) H(11b) 116.8 no
As C(11) H(11c) 100.1 no
H(11a) C(11) H(11b) 109.5 no
H(11a) C(11) H(11c) 109.5 no
H(11b) C(11) H(11c) 109.5 no
As C(12) H(12a) 107.6 no
As C(12) H(12b) 105.2 no
As C(12) H(12c) 115.5 no
H(12a) C(12) H(12b) 109.5 no
H(12a) C(12) H(12c) 109.5 no
H(12b) C(12) H(12c) 109.5 no
As C(13) H(13a) 116.0 no
As C(13) H(13b) 107.8 no
As C(13) H(13c) 104.4 no
H(13a) C(13) H(13b) 109.5 no
H(13a) C(13) H(13c) 109.5 no
H(13b) C(13) H(13c) 109.5 no
F(1) P F(2) 179.2(2) no
F(1) P F(3) 92.6(3) no
F(1) P F(4) 89.7(3) no
F(1) P F(5) 90.9(3) no
F(1) P F(6) 94.0(3) no
F(1) P F(3') 88.0(5) no
F(1) P F(4') 91.4(5) no
F(1) P F(5') 86.8(4) no
F(1) P F(6') 82.3(5) no
F(2) P F(3) 86.8(3) no
F(2) P F(4) 90.7(3) no
F(2) P F(5) 89.7(3) no
F(2) P F(6) 85.6(3) no
F(2) P F(3') 91.8(5) no
F(2) P F(4') 89.4(5) no
F(2) P F(5') 93.4(4) no
F(2) P F(6') 96.9(5) no
F(3) P F(4) 88.7(6) no
F(3) P F(5) 176.4(4) no
F(3) P F(6) 89.5(6) no
F(3) P F(3') 41.0(7) no
F(3) P F(4') 129.8(7) no
F(3) P F(5') 138.6(7) no
F(3) P F(6') 50.7(7) no
F(4) P F(5) 92.2(6) no
F(4) P F(6) 175.9(5) no
F(4) P F(3') 47.9(7) no
F(4) P F(4') 41.3(7) no
F(4) P F(5') 132.7(7) no
F(4) P F(6') 137.8(7) no
F(5) P F(6) 89.4(6) no
F(5) P F(3') 140.0(7) no
F(5) P F(4') 50.9(7) no
F(5) P F(5') 40.8(7) no
F(5) P F(6') 129.2(7) no
F(6) P F(3') 130.5(7) no
F(6) P F(4') 140.0(7) no
F(6) P F(5') 49.4(7) no
F(6) P F(6') 41.5(7) no
F(3') P F(4') 89.2(8) no
F(3') P F(5') 174.8(6) no
F(3') P F(6') 90.3(8) no
F(4') P F(5') 91.6(8) no
F(4') P F(6') 173.7(7) no
F(5') P F(6') 88.4(8) no
P F(3) F(3') 66.7(9) no
P F(3) F(6') 61.3(7) no
F(3') F(3) F(6') 125.0(10) no
P F(4) F(3') 64.7(8) no
P F(4) F(4') 68.5(9) no
F(3') F(4) F(4') 133.0(10) no
P F(5) F(4') 65.4(7) no
P F(5) F(5') 71.8(9) no
F(4') F(5) F(5') 137.0(10) no
P F(6) F(5') 65.2(8) no
P F(6) F(6') 65.7(9) no
F(5') F(6) F(6') 126.0(10) no
P F(3') F(3) 72.0(10) no
P F(3') F(4) 67.4(7) no
F(3) F(3') F(4) 139.0(10) no
P F(4') F(4) 70.2(8) no
P F(4') F(5) 63.7(8) no
F(4) F(4') F(5) 134.0(10) no
P F(5') F(5) 67.4(9) no
P F(5') F(6) 65.5(7) no
F(5) F(5') F(6) 131.0(10) no
P F(6') F(3) 68.1(8) no
P F(6') F(6) 72.8(8) no
F(3) F(6') F(6) 134.0(10) no

loop_
_geom_bond_atom_site_label_1
_geom_bond_atom_site_label_2
_geom_bond_distance
_geom_bond_publ_flag
Ru C(1) 2.195(3) yes
Ru C(2) 2.214(3) yes
Ru C(3) 2.206(3) yes
Ru C(4) 2.210(3) yes
Ru C(5) 2.191(3) yes
Ru C(6) 2.614(4) yes
Ru C(7) 2.248(4) yes
Ru C(8) 2.148(4) yes
Ru C(9) 2.137(4) yes
Ru C(10) 2.241(4) yes
Ru As 2.4910(6) yes
C(1) C(2) 1.391(5) yes
C(1) C(5) 1.443(5) yes
C(2) C(3) 1.408(5) yes
C(3) C(4) 1.418(5) yes
C(4) C(5) 1.393(5) yes
C(6) C(7) 1.479(5) yes
C(6) C(10) 1.465(5) yes
C(6) O 1.219(5) yes
C(7) C(8) 1.389(6) yes
C(8) C(9) 1.413(7) yes
C(9) C(10) 1.401(6) yes
As C(11) 1.943(4) yes
As C(12) 1.937(4) yes
As C(13) 1.925(4) yes
P F(1) 1.577(3) yes
P F(2) 1.576(3) yes
P F(3) 1.577(6) yes
P F(4) 1.553(5) yes
P F(5) 1.514(6) yes
P F(6) 1.563(5) yes
P F(3') 1.52(2) yes
P F(4') 1.54(2) yes
P F(5') 1.56(2) yes
P F(6') 1.49(2) yes
F(3) F(3') 1.09(2) no
F(3) F(6') 1.31(2) no
F(4) F(3') 1.25(2) no
F(4) F(4') 1.09(2) no
F(5) F(4') 1.31(2) no
F(5) F(5') 1.07(2) no
F(6) F(5') 1.30(2) no
F(6) F(6') 1.08(2) no
